data_7237958
loop_
_publ_author_name
'Zhang, Lin'
'Yan, Zhi-Ping'
'Tu, Zhen-Long'
'Wu, Zheng-Guang'
'Zheng, You-Xuan'

_publ_section_title
;
 Green-emitting iridium(iii) complexes containing pyridine sulfonic acid
 as ancillary ligands for efficient OLEDs with extremely low efficiency
 roll-off
;
_journal_issue 37
_journal_name_full 'Journal of Materials Chemistry C'
_journal_page_first 11606
_journal_paper_doi 10.1039/C9TC03937F
_journal_volume 7
_journal_year 2019
_chemical_formula_moiety 'C29 H18 F6 Ir N3 O3 S'
_chemical_formula_sum 'C29 H18 F6 Ir N3 O3 S'
_chemical_formula_weight 794.72
_space_group_crystal_system triclinic
_space_group_IT_number 2
_space_group_name_Hall '-P 1'
_space_group_name_H-M_alt 'P -1'
_atom_sites_solution_hydrogens geom
_audit_creation_date 2019-06-27
_audit_creation_method
;
Olex2 1.2
(compiled 2018.05.29 svn.r3508 for OlexSys, GUI svn.r5506)
;
_audit_update_record
;
2019-06-27 deposited with the CCDC.	2019-09-02 downloaded from the CCDC.
;
_cell_angle_alpha 106.9973(17)
_cell_angle_beta 94.9688(17)
_cell_angle_gamma 107.8771(15)
_cell_formula_units_Z 4
_cell_length_a 13.4753(12)
_cell_length_b 14.2487(13)
_cell_length_c 16.5970(15)
_cell_measurement_reflns_used 5025
_cell_measurement_temperature 296(2)
_cell_measurement_theta_max 24.59
_cell_measurement_theta_min 2.38
_cell_volume 2845.4(4)
_computing_molecular_graphics 'Olex2 (Dolomanov et al., 2009)'
_computing_publication_material 'Olex2 (Dolomanov et al., 2009)'
_computing_structure_refinement 'ShelXL (Sheldrick, 2015)'
_diffrn_ambient_temperature 296.15
_diffrn_measured_fraction_theta_full 0.993
_diffrn_measured_fraction_theta_max 0.993
_diffrn_measurement_device_type 'Bruker APEX-II CCD'
_diffrn_measurement_method '\f and \w scans'
_diffrn_radiation_type MoK\a
_diffrn_radiation_wavelength 0.71073
_diffrn_reflns_av_R_equivalents 0.0307
_diffrn_reflns_av_unetI/netI 0.0641
_diffrn_reflns_Laue_measured_fraction_full 0.993
_diffrn_reflns_Laue_measured_fraction_max 0.993
_diffrn_reflns_limit_h_max 16
_diffrn_reflns_limit_h_min -16
_diffrn_reflns_limit_k_max 12
_diffrn_reflns_limit_k_min -16
_diffrn_reflns_limit_l_max 19
_diffrn_reflns_limit_l_min -16
_diffrn_reflns_number 15995
_diffrn_reflns_point_group_measured_fraction_full 0.993
_diffrn_reflns_point_group_measured_fraction_max 0.993
_diffrn_reflns_theta_full 25.009
_diffrn_reflns_theta_max 25.009
_diffrn_reflns_theta_min 1.595
_exptl_absorpt_coefficient_mu 4.842
_exptl_crystal_colour 'clear yellowish yellow'
_exptl_crystal_colour_lustre clear
_exptl_crystal_colour_modifier yellowish
_exptl_crystal_colour_primary yellow
_exptl_crystal_density_diffrn 1.855
_exptl_crystal_description block
_exptl_crystal_F_000 1536
_exptl_crystal_size_max 0.26
_exptl_crystal_size_mid 0.24
_exptl_crystal_size_min 0.22
_refine_diff_density_max 2.143
_refine_diff_density_min -1.594
_refine_diff_density_rms 0.133
_refine_ls_extinction_method none
_refine_ls_goodness_of_fit_ref 0.984
_refine_ls_hydrogen_treatment constr
_refine_ls_matrix_type full
_refine_ls_number_parameters 847
_refine_ls_number_reflns 9946
_refine_ls_number_restraints 486
_refine_ls_restrained_S_all 1.002
_refine_ls_R_factor_all 0.0626
_refine_ls_R_factor_gt 0.0408
_refine_ls_shift/su_max 0.001
_refine_ls_shift/su_mean 0.000
_refine_ls_structure_factor_coef Fsqd
_refine_ls_weighting_details 'w=1/[\s^2^(Fo^2^)+(0.0581P)^2^] where P=(Fo^2^+2Fc^2^)/3'
_refine_ls_weighting_scheme calc
_refine_ls_wR_factor_gt 0.0975
_refine_ls_wR_factor_ref 0.1090
_reflns_Friedel_coverage 0.000
_reflns_number_gt 7238
_reflns_number_total 9946
_reflns_threshold_expression 'I > 2\s(I)'
_cod_data_source_file c9tc03937f2.cif
_cod_data_source_block (4-tfppy)2irpys
_cod_database_code 7237958
_shelx_shelxl_version_number 2018/3
_shelx_space_group_comment
;
The symmetry employed for this shelxl refinement is uniquely defined
by the following loop, which should always be used as a source of
symmetry information in preference to the above space-group names.
They are only intended as comments.
;
_shelx_estimated_absorpt_t_max 0.416
_shelx_estimated_absorpt_t_min 0.366
_olex2_refinement_description
;
1. Fixed Uiso
 At 1.2 times of:
  All C(H) groups
2. Restrained distances
 C53-F10 \\sim C53-F11 \\sim C53-F12
 with sigma of 0.02
 F10-F11 \\sim F10-F12 \\sim F11-F12
 with sigma of 0.02
 C1-F1 \\sim C1-F2 \\sim C1-F3
 with sigma of 0.02
 F1-F2 \\sim F1-F3 \\sim F2-F3
 with sigma of 0.02
 C24-F4 \\sim C24-F6 \\sim C24-F5
 with sigma of 0.02
 F4-F5 \\sim F4-F6 \\sim F5-F6
 with sigma of 0.02
3. Uiso/Uaniso restraints and constraints
Uanis(F1) \\sim Ueq, Uanis(F1') \\sim Ueq, Uanis(F2) \\sim Ueq, Uanis(F2')
\\sim Ueq, Uanis(F3) \\sim Ueq, Uanis(F4) \\sim Ueq, Uanis(F4') \\sim Ueq,
Uanis(F5) \\sim Ueq, Uanis(F5') \\sim Ueq, Uanis(F6) \\sim Ueq, Uanis(F6')
\\sim Ueq, Uanis(F7) \\sim Ueq, Uanis(F8) \\sim Ueq, Uanis(F9) \\sim Ueq,
Uanis(F10) \\sim Ueq, Uanis(F10') \\sim Ueq, Uanis(F11) \\sim Ueq, Uanis(F11')
\\sim Ueq, Uanis(F12) \\sim Ueq, Uanis(F12') \\sim Ueq, Uanis(C1) \\sim Ueq,
Uanis(C2) \\sim Ueq, Uanis(C3) \\sim Ueq, Uanis(C4) \\sim Ueq, Uanis(C5) \\sim
Ueq, Uanis(C6) \\sim Ueq, Uanis(C7) \\sim Ueq, Uanis(C8) \\sim Ueq, Uanis(C9)
\\sim Ueq, Uanis(C10) \\sim Ueq, Uanis(C11) \\sim Ueq, Uanis(C12) \\sim Ueq,
Uanis(C13) \\sim Ueq, Uanis(C14) \\sim Ueq, Uanis(C15) \\sim Ueq, Uanis(C16)
\\sim Ueq, Uanis(C17) \\sim Ueq, Uanis(C18) \\sim Ueq, Uanis(C19) \\sim Ueq,
Uanis(C20) \\sim Ueq, Uanis(C21) \\sim Ueq, Uanis(C22) \\sim Ueq, Uanis(C23)
\\sim Ueq, Uanis(C24) \\sim Ueq, Uanis(C25) \\sim Ueq, Uanis(C26) \\sim Ueq,
Uanis(C27) \\sim Ueq, Uanis(C28) \\sim Ueq, Uanis(C29) \\sim Ueq, Uanis(C30)
\\sim Ueq, Uanis(C31) \\sim Ueq, Uanis(C32) \\sim Ueq, Uanis(C33) \\sim Ueq,
Uanis(C34) \\sim Ueq, Uanis(C35) \\sim Ueq, Uanis(C36) \\sim Ueq, Uanis(C37)
\\sim Ueq, Uanis(C38) \\sim Ueq, Uanis(C39) \\sim Ueq, Uanis(C40) \\sim Ueq,
Uanis(C41) \\sim Ueq, Uanis(C42) \\sim Ueq, Uanis(C43) \\sim Ueq, Uanis(C44)
\\sim Ueq, Uanis(C45) \\sim Ueq, Uanis(C46) \\sim Ueq, Uanis(C47) \\sim Ueq,
Uanis(C48) \\sim Ueq, Uanis(C49) \\sim Ueq, Uanis(C50) \\sim Ueq, Uanis(C51)
\\sim Ueq, Uanis(C52) \\sim Ueq, Uanis(C53) \\sim Ueq, Uanis(C54) \\sim Ueq,
Uanis(C55) \\sim Ueq, Uanis(C56) \\sim Ueq, Uanis(C57) \\sim Ueq, Uanis(C58)
\\sim Ueq: with sigma of 0.01 and sigma for terminal atoms of 0.02
4. Others
 Fixed Sof: F1(0.6) F1'(0.4) F2(0.5) F2'(0.5) F4(0.5) F4'(0.5) F5(0.5)
 F5'(0.5) F6(0.5) F6'(0.5) F10(0.5) F10'(0.5) F11(0.5) F11'(0.5) F12(0.5)
 F12'(0.5)
5.a Aromatic/amide H refined with riding coordinates:
 C3(H3), C4(H4), C7(H7), C9(H9), C10(H10), C11(H11), C12(H12), C13(H13),
 C14(H14), C15(H15), C16(H16), C19(H19), C20(H20), C22(H22), C25(H25), C26(H26),
  C27(H27), C28(H28), C32(H32), C33(H33), C36(H36), C38(H38), C39(H39),
 C40(H40), C41(H41), C42(H42), C43(H43), C44(H44), C45(H45), C48(H48), C49(H49),
  C51(H51), C54(H54), C55(H55), C56(H56), C57(H57)
;
_olex2_submission_special_instructions 'No special instructions were received'

loop_
_space_group_symop_operation_xyz
'x, y, z'
'-x, -y, -z'

loop_
_atom_site_label
_atom_site_type_symbol
_atom_site_fract_x
_atom_site_fract_y
_atom_site_fract_z
_atom_site_U_iso_or_equiv
_atom_site_adp_type
_atom_site_occupancy
_atom_site_site_symmetry_order
_atom_site_calc_flag
_atom_site_refinement_flags_posn
_atom_site_refinement_flags_adp
_atom_site_refinement_flags_occupancy
_atom_site_disorder_assembly
_atom_site_disorder_group
C1 C 1.0354(9) 0.2994(8) 0.4892(8) 0.086(3) Uani 1 1 d D U . . .
F1 F 1.0517(11) 0.3439(8) 0.5687(6) 0.107(4) Uani 0.6 1 d D U P A 1
F1' F 1.1298(19) 0.309(2) 0.5353(19) 0.148(9) Uani 0.4 1 d . U P A 2
Ir1 Ir 0.92635(2) 0.34840(2) 0.17663(2) 0.03890(10) Uani 1 1 d . . . . .
N1 N 0.8513(5) 0.1974(4) 0.1699(4) 0.0483(17) Uani 1 1 d . . . . .
O1 O 0.8571(4) 0.3222(4) 0.0434(4) 0.0608(16) Uani 1 1 d . . . . .
S1 S 0.74772(17) 0.32000(19) 0.02686(16) 0.0601(6) Uani 1 1 d . . . . .
C2 C 1.0481(6) 0.3653(6) 0.4322(6) 0.051(2) Uani 1 1 d . U . . .
F2 F 1.0936(16) 0.2452(17) 0.4766(15) 0.151(9) Uani 0.5 1 d D U P A 1
F2' F 1.036(2) 0.1967(13) 0.4358(13) 0.129(6) Uani 0.5 1 d . U P A 2
Ir2 Ir 0.36850(2) 0.08196(2) 0.32238(2) 0.03860(10) Uani 1 1 d . . . . .
N2 N 1.0213(5) 0.4983(4) 0.1957(5) 0.0459(16) Uani 1 1 d . . . . .
O2 O 0.7350(6) 0.3707(7) -0.0323(5) 0.113(3) Uani 1 1 d . . . . .
S2 S 0.55123(17) 0.30147(17) 0.4240(2) 0.0718(8) Uani 1 1 d . . . . .
C3 C 1.1219(7) 0.4634(7) 0.4632(6) 0.064(2) Uani 1 1 d . U . . .
H3 H 1.163081 0.487066 0.517946 0.077 Uiso 1 1 calc R . . . .
F3 F 0.9415(8) 0.2366(9) 0.4793(8) 0.201(5) Uani 1 1 d D U . . .
N3 N 0.7959(4) 0.4065(4) 0.1971(5) 0.0478(17) Uani 1 1 d . . . . .
O3 O 0.6736(6) 0.2171(6) 0.0107(6) 0.121(3) Uani 1 1 d . . . . .
C4 C 1.1360(6) 0.5272(7) 0.4151(6) 0.061(2) Uani 1 1 d . U . . .
H4 H 1.185708 0.594735 0.436943 0.073 Uiso 1 1 calc R . . . .
F4 F 1.2927(19) 0.2719(19) -0.0263(13) 0.172(9) Uani 0.5 1 d D U P B 1
F4' F 1.3513(17) 0.2797(17) 0.026(2) 0.137(7) Uani 0.5 1 d . U P B 2
N4 N 0.3914(5) 0.0790(4) 0.2032(4) 0.0459(16) Uani 1 1 d . . . . .
O4 O 0.5491(7) 0.3306(5) 0.5156(5) 0.120(3) Uani 1 1 d . . . . .
C5 C 1.0748(5) 0.4902(5) 0.3319(5) 0.0437(18) Uani 1 1 d . U . . .
F5 F 1.3769(12) 0.327(2) 0.1061(17) 0.143(6) Uani 0.5 1 d D U P B 1
F5' F 1.3556(16) 0.4146(19) 0.1226(16) 0.150(8) Uani 0.5 1 d . U P B 2
N5 N 0.3503(4) 0.2311(4) 0.3391(4) 0.0414(15) Uani 1 1 d . . . . .
O5 O 0.6397(5) 0.3643(6) 0.3993(7) 0.128(4) Uani 1 1 d . . . . .
C6 C 0.9985(5) 0.3884(5) 0.2975(5) 0.0382(17) Uani 1 1 d . U . . .
F6 F 1.3159(15) 0.4293(12) 0.0584(17) 0.117(6) Uani 0.5 1 d D U P B 1
F6' F 1.2754(16) 0.368(2) -0.0083(19) 0.161(8) Uani 0.5 1 d . U P B 2
N6 N 0.3342(5) 0.0693(5) 0.4384(5) 0.0518(17) Uani 1 1 d . . . . .
O6 O 0.5327(4) 0.1895(4) 0.3856(4) 0.0620(17) Uani 1 1 d . . . . .
C7 C 0.9861(6) 0.3269(6) 0.3509(5) 0.0475(19) Uani 1 1 d . U . . .
H7 H 0.935648 0.259710 0.331384 0.057 Uiso 1 1 calc R . . . .
F7 F 0.6178(5) -0.2336(6) 0.2256(5) 0.140(3) Uani 1 1 d . U . . .
C8 C 1.0866(5) 0.5503(5) 0.2720(6) 0.0462(19) Uani 1 1 d . U . . .
F8 F 0.4640(6) -0.3467(5) 0.1669(6) 0.130(3) Uani 1 1 d . U . . .
C9 C 1.1596(7) 0.6506(7) 0.2887(7) 0.066(3) Uani 1 1 d . U . . .
H9 H 1.203557 0.687810 0.342347 0.079 Uiso 1 1 calc R . . . .
F9 F 0.5241(6) -0.2157(5) 0.1294(5) 0.117(2) Uani 1 1 d . U . . .
C10 C 1.1650(8) 0.6923(8) 0.2262(8) 0.078(3) Uani 1 1 d . U . . .
H10 H 1.216282 0.757526 0.236253 0.094 Uiso 1 1 calc R . . . .
F10 F -0.0432(14) -0.2234(17) 0.3081(15) 0.120(6) Uani 0.5 1 d D U P C 1
F10' F -0.0346(12) -0.1465(19) 0.3585(12) 0.123(6) Uani 0.5 1 d . U P C 2
C11 C 1.0977(8) 0.6424(7) 0.1476(7) 0.071(3) Uani 1 1 d . U . . .
H11 H 1.100481 0.673538 0.105376 0.086 Uiso 1 1 calc R . . . .
F11 F -0.0766(15) -0.0841(12) 0.3175(14) 0.129(6) Uani 0.5 1 d D U P C 1
F11' F -0.1336(15) -0.142(2) 0.2586(18) 0.129(6) Uani 0.5 1 d . U P C 2
C12 C 1.0248(7) 0.5423(6) 0.1340(7) 0.061(2) Uani 1 1 d . U . . .
H12 H 0.978082 0.505689 0.081485 0.073 Uiso 1 1 calc R . . . .
F12 F -0.1408(9) -0.2164(17) 0.2035(11) 0.131(6) Uani 0.5 1 d D U P C 1
F12' F -0.0906(18) -0.2748(13) 0.2364(17) 0.141(7) Uani 0.5 1 d . U P C 2
C13 C 0.7599(6) 0.1638(7) 0.1946(6) 0.061(2) Uani 1 1 d . U . . .
H13 H 0.722440 0.209137 0.210414 0.073 Uiso 1 1 calc R . . . .
C14 C 0.7184(8) 0.0641(8) 0.1977(7) 0.079(3) Uani 1 1 d . U . . .
H14 H 0.653372 0.042391 0.214309 0.095 Uiso 1 1 calc R . . . .
C15 C 0.7726(8) -0.0018(8) 0.1765(8) 0.085(3) Uani 1 1 d . U . . .
H15 H 0.746314 -0.068578 0.180078 0.102 Uiso 1 1 calc R . . . .
C16 C 0.8688(7) 0.0307(7) 0.1490(7) 0.075(3) Uani 1 1 d . U . . .
H16 H 0.905931 -0.014753 0.132014 0.090 Uiso 1 1 calc R . . . .
C17 C 0.9071(6) 0.1316(5) 0.1479(5) 0.052(2) Uani 1 1 d . U . . .
C18 C 1.0076(6) 0.1786(6) 0.1248(5) 0.049(2) Uani 1 1 d . U . . .
C19 C 1.0727(8) 0.1249(7) 0.0924(7) 0.071(3) Uani 1 1 d . U . . .
H19 H 1.052970 0.053704 0.084145 0.086 Uiso 1 1 calc R . . . .
C20 C 1.1654(8) 0.1749(8) 0.0724(7) 0.082(3) Uani 1 1 d . U . . .
H20 H 1.210244 0.138563 0.052901 0.098 Uiso 1 1 calc R . . . .
C21 C 1.1932(7) 0.2788(8) 0.0810(7) 0.069(3) Uani 1 1 d . U . . .
C22 C 1.1286(6) 0.3336(7) 0.1117(6) 0.055(2) Uani 1 1 d . U . . .
H22 H 1.148045 0.403782 0.116451 0.066 Uiso 1 1 calc R . . . .
C23 C 1.0363(6) 0.2872(6) 0.1355(5) 0.0467(19) Uani 1 1 d . U . . .
C24 C 1.2958(10) 0.3324(10) 0.0550(9) 0.104(4) Uani 1 1 d D U . . .
C25 C 0.7835(7) 0.4610(7) 0.2734(7) 0.065(2) Uani 1 1 d . U . . .
H25 H 0.827424 0.467303 0.322561 0.079 Uiso 1 1 calc R . . . .
C26 C 0.7083(8) 0.5081(8) 0.2823(8) 0.088(3) Uani 1 1 d . U . . .
H26 H 0.702151 0.546462 0.336397 0.106 Uiso 1 1 calc R . . . .
C27 C 0.6422(8) 0.4976(9) 0.2098(9) 0.092(3) Uani 1 1 d . U . . .
H27 H 0.588848 0.526485 0.213741 0.110 Uiso 1 1 calc R . . . .
C28 C 0.6573(7) 0.4424(8) 0.1302(8) 0.078(3) Uani 1 1 d . U . . .
H28 H 0.616567 0.437267 0.079805 0.094 Uiso 1 1 calc R . . . .
C29 C 0.7309(6) 0.3970(6) 0.1270(6) 0.0467(19) Uani 1 1 d . U . . .
C30 C 0.5164(8) -0.2463(8) 0.1971(8) 0.077(3) Uani 1 1 d . U . . .
C31 C 0.4702(6) -0.1873(6) 0.2638(7) 0.059(2) Uani 1 1 d . U . . .
C32 C 0.4575(7) -0.2148(7) 0.3359(7) 0.068(3) Uani 1 1 d . U . . .
H32 H 0.474273 -0.271749 0.340904 0.082 Uiso 1 1 calc R . . . .
C33 C 0.4210(6) -0.1596(7) 0.3996(7) 0.064(2) Uani 1 1 d . U . . .
H33 H 0.414824 -0.176971 0.449217 0.076 Uiso 1 1 calc R . . . .
C34 C 0.3922(5) -0.0757(5) 0.3906(5) 0.0450(19) Uani 1 1 d . U . . .
C35 C 0.4043(5) -0.0456(5) 0.3171(5) 0.0401(18) Uani 1 1 d . U . . .
C36 C 0.4426(6) -0.1050(6) 0.2539(6) 0.056(2) Uani 1 1 d . U . . .
H36 H 0.449984 -0.089022 0.203821 0.068 Uiso 1 1 calc R . . . .
C37 C 0.3509(6) -0.0136(6) 0.4558(6) 0.053(2) Uani 1 1 d . U . . .
C38 C 0.3223(7) -0.0327(7) 0.5296(7) 0.069(3) Uani 1 1 d . U . . .
H38 H 0.333464 -0.087897 0.543407 0.083 Uiso 1 1 calc R . . . .
C39 C 0.2775(8) 0.0299(9) 0.5820(7) 0.085(3) Uani 1 1 d . U . . .
H39 H 0.255570 0.014984 0.629858 0.102 Uiso 1 1 calc R . . . .
C40 C 0.2649(8) 0.1133(9) 0.5645(7) 0.083(3) Uani 1 1 d . U . . .
H40 H 0.236680 0.157206 0.600818 0.099 Uiso 1 1 calc R . . . .
C41 C 0.2949(7) 0.1311(7) 0.4922(7) 0.067(2) Uani 1 1 d . U . . .
H41 H 0.287474 0.188617 0.480189 0.080 Uiso 1 1 calc R . . . .
C42 C 0.4805(6) 0.1395(7) 0.1844(6) 0.057(2) Uani 1 1 d . U . . .
H42 H 0.535960 0.186370 0.229193 0.069 Uiso 1 1 calc R . . . .
C43 C 0.4907(8) 0.1334(9) 0.1032(8) 0.078(3) Uani 1 1 d . U . . .
H43 H 0.551893 0.176757 0.092739 0.094 Uiso 1 1 calc R . . . .
C44 C 0.4128(9) 0.0649(9) 0.0374(8) 0.084(3) Uani 1 1 d . U . . .
H44 H 0.421485 0.059246 -0.018639 0.101 Uiso 1 1 calc R . . . .
C45 C 0.3205(8) 0.0032(8) 0.0514(7) 0.072(3) Uani 1 1 d . U . . .
H45 H 0.266488 -0.043610 0.005468 0.086 Uiso 1 1 calc R . . . .
C46 C 0.3082(6) 0.0114(6) 0.1370(6) 0.049(2) Uani 1 1 d . U . . .
C47 C 0.2147(6) -0.0407(6) 0.1662(6) 0.048(2) Uani 1 1 d . U . . .
C48 C 0.1203(7) -0.1104(6) 0.1111(7) 0.063(2) Uani 1 1 d . U . . .
H48 H 0.116274 -0.130618 0.052006 0.076 Uiso 1 1 calc R . . . .
C49 C 0.0333(7) -0.1493(6) 0.1443(7) 0.067(3) Uani 1 1 d . U . . .
H49 H -0.030496 -0.194611 0.107623 0.080 Uiso 1 1 calc R . . . .
C50 C 0.0401(6) -0.1222(7) 0.2290(7) 0.061(2) Uani 1 1 d . U . . .
C51 C 0.1343(6) -0.0538(6) 0.2867(6) 0.055(2) Uani 1 1 d . U . . .
H51 H 0.137010 -0.035963 0.345626 0.066 Uiso 1 1 calc R . . . .
C52 C 0.2233(5) -0.0130(5) 0.2547(5) 0.0419(18) Uani 1 1 d . U . . .
C53 C -0.0557(9) -0.1647(9) 0.2661(8) 0.097(4) Uani 1 1 d D U . . .
C54 C 0.2606(6) 0.2442(6) 0.3077(5) 0.049(2) Uani 1 1 d . U . . .
H54 H 0.200193 0.185243 0.280914 0.059 Uiso 1 1 calc R . . . .
C55 C 0.2558(7) 0.3398(7) 0.3139(7) 0.068(3) Uani 1 1 d . U . . .
H55 H 0.192538 0.345628 0.292864 0.082 Uiso 1 1 calc R . . . .
C56 C 0.3446(8) 0.4279(7) 0.3515(7) 0.074(3) Uani 1 1 d . U . . .
H56 H 0.342810 0.493599 0.354762 0.089 Uiso 1 1 calc R . . . .
C57 C 0.4350(7) 0.4172(6) 0.3837(6) 0.064(2) Uani 1 1 d . U . . .
H57 H 0.495981 0.475711 0.409990 0.077 Uiso 1 1 calc R . . . .
C58 C 0.4354(6) 0.3192(6) 0.3770(6) 0.051(2) Uani 1 1 d . U . . .

loop_
_atom_site_aniso_label
_atom_site_aniso_U_11
_atom_site_aniso_U_22
_atom_site_aniso_U_33
_atom_site_aniso_U_23
_atom_site_aniso_U_13
_atom_site_aniso_U_12
C1 0.088(6) 0.078(6) 0.100(8) 0.044(6) -0.003(6) 0.032(5)
F1 0.198(11) 0.108(8) 0.026(6) 0.023(5) 0.020(7) 0.069(8)
F1' 0.145(14) 0.137(15) 0.148(16) 0.080(12) -0.069(12) 0.027(11)
Ir1 0.03794(16) 0.03353(16) 0.0436(2) 0.01131(13) 0.00286(13) 0.01314(12)
N1 0.037(3) 0.038(3) 0.055(5) 0.010(3) -0.013(3) 0.004(3)
O1 0.064(3) 0.085(4) 0.039(4) 0.014(3) 0.005(3) 0.041(3)
S1 0.0558(12) 0.0754(15) 0.0513(16) 0.0242(12) 0.0061(11) 0.0244(11)
C2 0.057(4) 0.060(5) 0.040(5) 0.016(4) 0.006(4) 0.026(4)
F2 0.193(17) 0.148(17) 0.157(18) 0.094(13) 0.015(13) 0.085(13)
F2' 0.199(15) 0.087(10) 0.106(13) 0.042(8) 0.012(11) 0.053(10)
Ir2 0.03192(16) 0.03882(17) 0.0428(2) 0.01367(14) 0.00169(13) 0.01077(12)
N2 0.051(4) 0.031(3) 0.065(5) 0.020(3) 0.018(3) 0.022(3)
O2 0.130(6) 0.196(9) 0.090(7) 0.091(6) 0.048(5) 0.113(6)
S2 0.0546(13) 0.0452(12) 0.098(2) 0.0314(13) -0.0287(13) -0.0026(10)
C3 0.063(5) 0.066(5) 0.050(6) 0.006(4) -0.004(4) 0.021(4)
F3 0.183(8) 0.217(9) 0.223(11) 0.175(9) 0.000(8) 0.010(8)
N3 0.038(3) 0.042(3) 0.064(5) 0.016(3) 0.013(3) 0.017(3)
O3 0.092(5) 0.088(5) 0.114(8) -0.017(5) 0.039(5) -0.018(4)
C4 0.055(4) 0.052(4) 0.052(6) 0.001(4) -0.004(4) 0.008(4)
F4 0.158(15) 0.199(16) 0.142(16) 0.017(12) 0.076(12) 0.066(12)
F4' 0.104(11) 0.167(13) 0.167(17) 0.032(11) 0.075(11) 0.094(10)
N4 0.043(3) 0.044(3) 0.062(5) 0.022(3) 0.011(3) 0.026(3)
O4 0.201(9) 0.071(5) 0.061(6) 0.004(4) -0.053(6) 0.048(5)
C5 0.042(4) 0.039(4) 0.046(5) 0.007(3) 0.007(3) 0.017(3)
F5 0.075(8) 0.174(14) 0.180(16) 0.066(12) 0.009(10) 0.040(9)
F5' 0.107(11) 0.145(14) 0.160(16) 0.029(12) 0.060(11) 0.004(9)
N5 0.041(3) 0.039(3) 0.038(4) 0.010(3) 0.004(3) 0.010(3)
O5 0.049(4) 0.111(6) 0.242(12) 0.123(7) -0.008(5) 0.000(4)
C6 0.035(3) 0.032(3) 0.044(5) 0.011(3) 0.007(3) 0.009(3)
F6 0.109(11) 0.092(10) 0.166(16) 0.042(10) 0.090(11) 0.041(8)
F6' 0.141(13) 0.176(15) 0.176(17) 0.075(13) 0.064(12) 0.044(12)
N6 0.045(4) 0.052(4) 0.050(5) 0.017(3) 0.001(3) 0.008(3)
O6 0.040(3) 0.056(3) 0.077(5) 0.015(3) -0.014(3) 0.013(2)
C7 0.045(4) 0.042(4) 0.047(5) 0.010(3) 0.001(3) 0.011(3)
F7 0.093(4) 0.179(7) 0.135(7) -0.005(5) 0.004(4) 0.089(5)
C8 0.037(4) 0.035(4) 0.061(5) 0.009(4) 0.011(4) 0.011(3)
F8 0.143(6) 0.060(4) 0.163(8) 0.004(4) 0.038(5) 0.033(4)
C9 0.060(5) 0.052(5) 0.077(6) 0.016(4) 0.018(4) 0.013(4)
F9 0.137(6) 0.116(5) 0.123(7) 0.031(5) 0.047(5) 0.084(4)
C10 0.076(6) 0.059(5) 0.099(8) 0.031(5) 0.032(5) 0.016(4)
F10 0.099(10) 0.149(14) 0.136(15) 0.081(12) 0.033(10) 0.043(10)
F10' 0.086(9) 0.156(13) 0.116(13) 0.067(11) 0.046(9) 0.002(9)
C11 0.089(6) 0.066(5) 0.085(7) 0.039(5) 0.045(5) 0.042(4)
F11 0.100(10) 0.126(11) 0.146(14) 0.047(11) 0.074(10) 0.006(9)
F11' 0.079(9) 0.174(14) 0.169(16) 0.066(11) 0.042(10) 0.078(10)
C12 0.072(5) 0.048(4) 0.074(6) 0.024(4) 0.022(4) 0.029(4)
F12 0.034(6) 0.156(13) 0.153(14) 0.038(11) -0.001(8) -0.016(8)
F12' 0.134(12) 0.105(10) 0.176(16) 0.061(11) 0.068(11) 0.010(9)
C13 0.051(4) 0.059(5) 0.069(6) 0.028(4) -0.003(4) 0.010(4)
C14 0.060(5) 0.072(6) 0.092(7) 0.037(5) 0.001(5) 0.001(4)
C15 0.084(6) 0.067(5) 0.095(7) 0.042(5) -0.005(5) 0.006(5)
C16 0.074(5) 0.053(5) 0.091(7) 0.023(4) -0.009(5) 0.018(4)
C17 0.061(4) 0.035(4) 0.046(5) 0.006(3) -0.019(4) 0.014(3)
C18 0.056(4) 0.046(4) 0.044(5) 0.011(3) -0.007(4) 0.025(3)
C19 0.087(6) 0.058(5) 0.073(6) 0.011(4) 0.002(5) 0.046(5)
C20 0.085(6) 0.085(6) 0.085(7) 0.012(5) 0.015(5) 0.058(5)
C21 0.065(5) 0.077(6) 0.071(6) 0.017(4) 0.020(4) 0.039(4)
C22 0.051(4) 0.062(5) 0.054(5) 0.015(4) 0.009(4) 0.027(4)
C23 0.044(4) 0.046(4) 0.047(5) 0.007(3) -0.003(3) 0.021(3)
C24 0.100(7) 0.107(8) 0.114(9) 0.027(7) 0.030(7) 0.056(6)
C25 0.060(5) 0.082(6) 0.059(6) 0.024(5) 0.012(4) 0.030(4)
C26 0.084(6) 0.103(7) 0.080(7) 0.012(5) 0.024(5) 0.051(5)
C27 0.079(6) 0.108(7) 0.101(8) 0.028(6) 0.014(5) 0.057(5)
C28 0.076(6) 0.089(6) 0.079(7) 0.031(5) 0.003(5) 0.044(5)
C29 0.044(4) 0.052(4) 0.047(5) 0.019(4) 0.009(3) 0.020(3)
C30 0.079(6) 0.069(6) 0.087(7) 0.024(5) 0.011(5) 0.035(5)
C31 0.051(4) 0.050(4) 0.078(6) 0.019(4) 0.003(4) 0.025(4)
C32 0.064(5) 0.051(5) 0.091(7) 0.031(5) 0.001(5) 0.020(4)
C33 0.061(5) 0.059(5) 0.069(6) 0.032(4) -0.004(4) 0.013(4)
C34 0.031(3) 0.043(4) 0.058(5) 0.026(4) -0.006(3) 0.004(3)
C35 0.030(3) 0.038(4) 0.049(5) 0.018(3) 0.001(3) 0.007(3)
C36 0.042(4) 0.053(4) 0.070(6) 0.021(4) 0.003(4) 0.012(3)
C37 0.042(4) 0.060(5) 0.049(5) 0.021(4) 0.001(4) 0.008(3)
C38 0.072(5) 0.071(5) 0.060(6) 0.030(5) 0.011(5) 0.012(4)
C39 0.084(6) 0.098(7) 0.066(7) 0.032(5) 0.021(5) 0.018(5)
C40 0.083(6) 0.095(6) 0.070(7) 0.026(5) 0.022(5) 0.030(5)
C41 0.075(5) 0.074(5) 0.055(6) 0.020(4) 0.021(4) 0.031(4)
C42 0.049(4) 0.073(5) 0.058(6) 0.021(4) 0.021(4) 0.029(4)
C43 0.079(6) 0.099(6) 0.085(7) 0.048(5) 0.039(5) 0.047(5)
C44 0.093(6) 0.109(7) 0.075(7) 0.036(5) 0.044(5) 0.057(5)
C45 0.086(6) 0.087(6) 0.054(6) 0.018(4) 0.005(5) 0.054(5)
C46 0.061(4) 0.057(4) 0.040(5) 0.009(4) 0.013(4) 0.041(4)
C47 0.051(4) 0.040(4) 0.052(5) 0.009(3) 0.000(4) 0.024(3)
C48 0.069(5) 0.054(5) 0.063(6) 0.010(4) -0.005(4) 0.030(4)
C49 0.051(5) 0.049(4) 0.084(7) 0.007(4) -0.018(4) 0.019(4)
C50 0.043(4) 0.059(5) 0.079(7) 0.026(4) 0.009(4) 0.013(4)
C51 0.040(4) 0.057(4) 0.064(6) 0.022(4) 0.006(4) 0.011(3)
C52 0.040(4) 0.036(4) 0.048(5) 0.013(3) 0.002(3) 0.014(3)
C53 0.065(6) 0.103(7) 0.115(9) 0.039(7) 0.018(6) 0.018(6)
C54 0.036(4) 0.052(4) 0.050(5) 0.006(4) -0.002(3) 0.016(3)
C55 0.067(5) 0.066(5) 0.072(6) 0.010(4) 0.002(4) 0.039(4)
C56 0.081(6) 0.061(5) 0.082(7) 0.018(4) 0.008(5) 0.036(4)
C57 0.065(5) 0.046(4) 0.071(6) 0.012(4) 0.001(4) 0.016(4)
C58 0.049(4) 0.047(4) 0.055(5) 0.022(4) -0.001(4) 0.013(3)

loop_
_atom_type_symbol
_atom_type_description
_atom_type_scat_dispersion_real
_atom_type_scat_dispersion_imag
_atom_type_scat_source
C C 0.0033 0.0016 'International Tables Vol C Tables 4.2.6.8 and 6.1.1.4'
H H 0.0000 0.0000 'International Tables Vol C Tables 4.2.6.8 and 6.1.1.4'
N N 0.0061 0.0033 'International Tables Vol C Tables 4.2.6.8 and 6.1.1.4'
O O 0.0106 0.0060 'International Tables Vol C Tables 4.2.6.8 and 6.1.1.4'
F F 0.0171 0.0103 'International Tables Vol C Tables 4.2.6.8 and 6.1.1.4'
S S 0.1246 0.1234 'International Tables Vol C Tables 4.2.6.8 and 6.1.1.4'
Ir Ir -1.4442 7.9887 'International Tables Vol C Tables 4.2.6.8 and 6.1.1.4'

loop_
_geom_angle_atom_site_label_1
_geom_angle_atom_site_label_2
_geom_angle_atom_site_label_3
_geom_angle
F1 C1 C2 118.6(10)
F1 C1 F3 98.4(11)
F1' C1 C2 113.5(13)
F1' C1 F2' 85.5(16)
F2 C1 F1 106.4(12)
F2 C1 C2 110.9(15)
F2 C1 F3 106.7(12)
F2' C1 C2 105.9(11)
F3 C1 F1' 131.4(14)
F3 C1 C2 114.6(9)
F3 C1 F2' 75.3(10)
N1 Ir1 O1 94.4(2)
N1 Ir1 N3 99.0(2)
N2 Ir1 N1 170.7(2)
N2 Ir1 O1 93.1(3)
N2 Ir1 N3 87.7(2)
N3 Ir1 O1 79.4(2)
C6 Ir1 N1 92.1(3)
C6 Ir1 O1 173.5(2)
C6 Ir1 N2 80.3(3)
C6 Ir1 N3 100.1(3)
C6 Ir1 C23 90.0(3)
C23 Ir1 N1 80.7(3)
C23 Ir1 O1 90.5(3)
C23 Ir1 N2 93.8(3)
C23 Ir1 N3 169.9(3)
C13 N1 Ir1 124.6(6)
C13 N1 C17 118.9(7)
C17 N1 Ir1 116.0(5)
S1 O1 Ir1 117.0(3)
O1 S1 C29 104.4(4)
O2 S1 O1 111.2(4)
O2 S1 O3 117.6(6)
O2 S1 C29 106.8(5)
O3 S1 O1 110.7(5)
O3 S1 C29 105.0(4)
C3 C2 C1 117.9(9)
C3 C2 C7 121.4(8)
C7 C2 C1 120.7(8)
N4 Ir2 N5 86.5(2)
N4 Ir2 N6 174.1(2)
N4 Ir2 O6 94.2(2)
N5 Ir2 O6 79.5(2)
N6 Ir2 N5 97.5(3)
N6 Ir2 O6 90.9(2)
C35 Ir2 N4 95.5(3)
C35 Ir2 N5 172.4(2)
C35 Ir2 N6 81.1(3)
C35 Ir2 O6 93.0(2)
C35 Ir2 C52 88.2(3)
C52 Ir2 N4 80.4(3)
C52 Ir2 N5 99.3(2)
C52 Ir2 N6 94.6(3)
C52 Ir2 O6 174.5(3)
C8 N2 Ir1 116.5(5)
C8 N2 C12 120.4(7)
C12 N2 Ir1 122.9(6)
O4 S2 O6 111.7(4)
O4 S2 C58 104.3(5)
O5 S2 O4 116.7(6)
O5 S2 O6 111.9(5)
O5 S2 C58 106.2(4)
O6 S2 C58 104.9(3)
C2 C3 H3 119.7
C2 C3 C4 120.6(9)
C4 C3 H3 119.7
C25 N3 Ir1 124.6(6)
C25 N3 C29 117.9(7)
C29 N3 Ir1 117.0(6)
C3 C4 H4 120.3
C3 C4 C5 119.4(8)
C5 C4 H4 120.3
C42 N4 Ir2 125.3(6)
C42 N4 C46 118.9(8)
C46 N4 Ir2 115.8(5)
C4 C5 C6 121.4(7)
C4 C5 C8 124.3(7)
C6 C5 C8 114.2(7)
C54 N5 Ir2 124.9(5)
C58 N5 Ir2 118.9(5)
C58 N5 C54 116.0(6)
C5 C6 Ir1 115.1(5)
C7 C6 Ir1 128.3(5)
C7 C6 C5 116.6(7)
C37 N6 Ir2 114.3(6)
C41 N6 Ir2 125.2(6)
C41 N6 C37 120.5(8)
S2 O6 Ir2 118.4(3)
C2 C7 C6 120.6(7)
C2 C7 H7 119.7
C6 C7 H7 119.7
N2 C8 C5 113.8(6)
N2 C8 C9 120.5(8)
C9 C8 C5 125.7(8)
C8 C9 H9 120.6
C10 C9 C8 118.7(10)
C10 C9 H9 120.6
C9 C10 H10 118.8
C9 C10 C11 122.5(9)
C11 C10 H10 118.8
C10 C11 H11 121.6
C10 C11 C12 116.8(9)
C12 C11 H11 121.6
N2 C12 C11 121.0(9)
N2 C12 H12 119.5
C11 C12 H12 119.5
N1 C13 H13 118.9
N1 C13 C14 122.3(9)
C14 C13 H13 118.9
C13 C14 H14 120.2
C15 C14 C13 119.5(10)
C15 C14 H14 120.2
C14 C15 H15 120.1
C14 C15 C16 119.7(9)
C16 C15 H15 120.1
C15 C16 H16 120.9
C17 C16 C15 118.3(9)
C17 C16 H16 120.9
N1 C17 C16 121.2(8)
N1 C17 C18 113.7(6)
C16 C17 C18 125.0(8)
C19 C18 C17 124.4(8)
C19 C18 C23 119.9(8)
C23 C18 C17 115.7(7)
C18 C19 H19 119.7
C20 C19 C18 120.6(9)
C20 C19 H19 119.7
C19 C20 H20 119.9
C19 C20 C21 120.1(9)
C21 C20 H20 119.9
C20 C21 C22 120.2(9)
C20 C21 C24 119.3(9)
C22 C21 C24 120.5(9)
C21 C22 H22 119.2
C23 C22 C21 121.5(8)
C23 C22 H22 119.2
C18 C23 Ir1 113.5(5)
C22 C23 Ir1 128.8(6)
C22 C23 C18 117.5(7)
F4 C24 F5 106.3(12)
F4 C24 C21 106.6(14)
F4' C24 F5' 108.6(17)
F4' C24 F6' 102.5(19)
F4' C24 C21 118.6(14)
F5 C24 C21 106.8(13)
F5' C24 F6' 107.6(18)
F5' C24 C21 108.1(13)
F6 C24 F4 109.7(13)
F6 C24 F5 109.4(12)
F6 C24 C21 117.5(11)
F6' C24 C21 110.8(13)
N3 C25 H25 118.7
N3 C25 C26 122.6(10)
C26 C25 H25 118.7
C25 C26 H26 120.6
C25 C26 C27 118.8(11)
C27 C26 H26 120.6
C26 C27 H27 120.9
C26 C27 C28 118.3(10)
C28 C27 H27 120.9
C27 C28 H28 120.4
C29 C28 C27 119.3(10)
C29 C28 H28 120.4
N3 C29 S1 116.3(6)
C28 C29 S1 120.6(7)
C28 C29 N3 123.1(9)
F7 C30 C31 112.7(9)
F8 C30 F7 106.8(9)
F8 C30 F9 105.7(10)
F8 C30 C31 113.8(9)
F9 C30 F7 102.0(9)
F9 C30 C31 114.8(9)
C32 C31 C30 118.8(9)
C32 C31 C36 120.7(9)
C36 C31 C30 120.4(10)
C31 C32 H32 119.8
C33 C32 C31 120.4(9)
C33 C32 H32 119.8
C32 C33 H33 120.1
C32 C33 C34 119.7(9)
C34 C33 H33 120.1
C33 C34 C35 121.2(8)
C33 C34 C37 122.9(8)
C35 C34 C37 115.9(7)
C34 C35 Ir2 114.0(6)
C36 C35 Ir2 129.4(6)
C36 C35 C34 116.4(7)
C31 C36 C35 121.5(9)
C31 C36 H36 119.2
C35 C36 H36 119.2
N6 C37 C34 114.6(8)
N6 C37 C38 118.2(8)
C38 C37 C34 127.1(8)
C37 C38 H38 120.1
C39 C38 C37 119.9(10)
C39 C38 H38 120.1
C38 C39 H39 119.7
C40 C39 C38 120.6(11)
C40 C39 H39 119.7
C39 C40 H40 120.9
C39 C40 C41 118.2(11)
C41 C40 H40 120.9
N6 C41 C40 122.5(10)
N6 C41 H41 118.7
C40 C41 H41 118.7
N4 C42 H42 118.9
C43 C42 N4 122.3(9)
C43 C42 H42 118.9
C42 C43 H43 120.0
C44 C43 C42 120.0(10)
C44 C43 H43 120.0
C43 C44 H44 119.5
C43 C44 C45 120.9(11)
C45 C44 H44 119.5
C44 C45 H45 120.4
C44 C45 C46 119.2(10)
C46 C45 H45 120.4
N4 C46 C45 118.6(8)
N4 C46 C47 113.3(7)
C45 C46 C47 128.0(8)
C48 C47 C46 123.6(9)
C48 C47 C52 120.9(8)
C52 C47 C46 115.4(7)
C47 C48 H48 120.1
C49 C48 C47 119.8(9)
C49 C48 H48 120.1
C48 C49 H49 120.0
C50 C49 C48 120.0(8)
C50 C49 H49 120.0
C49 C50 C51 122.1(8)
C49 C50 C53 120.3(9)
C51 C50 C53 117.7(9)
C50 C51 H51 120.5
C52 C51 C50 119.1(9)
C52 C51 H51 120.5
C47 C52 Ir2 114.5(5)
C51 C52 Ir2 127.2(7)
C51 C52 C47 118.2(7)
F10 C53 F11 109.3(13)
F10 C53 F12 109.9(12)
F10 C53 C50 113.3(12)
F10' C53 C50 115.6(9)
F11 C53 C50 108.8(11)
F11' C53 F10' 101.3(16)
F11' C53 F12' 106.5(16)
F11' C53 C50 122.5(14)
F12 C53 F11 105.6(11)
F12 C53 C50 109.7(12)
F12' C53 F10' 98.5(15)
F12' C53 C50 109.5(11)
N5 C54 H54 118.7
C55 C54 N5 122.7(7)
C55 C54 H54 118.7
C54 C55 H55 120.1
C54 C55 C56 119.8(8)
C56 C55 H55 120.1
C55 C56 H56 120.6
C57 C56 C55 118.8(9)
C57 C56 H56 120.6
C56 C57 H57 120.4
C56 C57 C58 119.2(8)
C58 C57 H57 120.4
N5 C58 S2 115.5(5)
N5 C58 C57 123.6(7)
C57 C58 S2 120.9(6)

loop_
_geom_bond_atom_site_label_1
_geom_bond_atom_site_label_2
_geom_bond_distance
C1 F1 1.253(12)
C1 F1' 1.37(2)
C1 C2 1.501(13)
C1 F2 1.249(14)
C1 F2' 1.48(2)
C1 F3 1.270(11)
Ir1 N1 2.041(6)
Ir1 O1 2.201(6)
Ir1 N2 2.039(6)
Ir1 N3 2.173(6)
Ir1 C6 1.987(8)
Ir1 C23 2.011(7)
N1 C13 1.326(10)
N1 C17 1.363(9)
O1 S1 1.465(6)
S1 O2 1.407(7)
S1 O3 1.430(7)
S1 C29 1.780(9)
C2 C3 1.357(11)
C2 C7 1.383(11)
Ir2 N4 2.019(7)
Ir2 N5 2.154(6)
Ir2 N6 2.063(7)
Ir2 O6 2.218(5)
Ir2 C35 1.999(7)
Ir2 C52 2.006(7)
N2 C8 1.337(10)
N2 C12 1.345(11)
S2 O4 1.459(9)
S2 O5 1.428(7)
S2 O6 1.465(6)
S2 C58 1.805(8)
C3 H3 0.9300
C3 C4 1.360(13)
N3 C25 1.332(11)
N3 C29 1.341(10)
C4 H4 0.9300
C4 C5 1.404(11)
F4 C24 1.361(16)
F4' C24 1.247(19)
N4 C42 1.367(9)
N4 C46 1.376(10)
C5 C6 1.409(9)
C5 C8 1.479(11)
F5 C24 1.361(15)
F5' C24 1.33(2)
N5 C54 1.361(9)
N5 C58 1.348(9)
C6 C7 1.403(10)
F6 C24 1.305(15)
F6' C24 1.34(3)
N6 C37 1.371(10)
N6 C41 1.327(11)
C7 H7 0.9300
F7 C30 1.345(11)
C8 C9 1.395(10)
F8 C30 1.302(11)
C9 H9 0.9300
C9 C10 1.334(14)
F9 C30 1.320(13)
C10 H10 0.9300
C10 C11 1.374(14)
F10 C53 1.273(15)
F10' C53 1.47(2)
C11 H11 0.9300
C11 C12 1.401(11)
F11 C53 1.340(15)
F11' C53 1.200(18)
C12 H12 0.9300
F12 C53 1.329(14)
F12' C53 1.407(19)
C13 H13 0.9300
C13 C14 1.376(11)
C14 H14 0.9300
C14 C15 1.346(14)
C15 H15 0.9300
C15 C16 1.399(14)
C16 H16 0.9300
C16 C17 1.377(11)
C17 C18 1.454(11)
C18 C19 1.378(11)
C18 C23 1.427(10)
C19 H19 0.9300
C19 C20 1.357(14)
C20 H20 0.9300
C20 C21 1.372(13)
C21 C22 1.374(11)
C21 C24 1.526(16)
C22 H22 0.9300
C22 C23 1.368(11)
C25 H25 0.9300
C25 C26 1.373(12)
C26 H26 0.9300
C26 C27 1.375(15)
C27 H27 0.9300
C27 C28 1.393(15)
C28 H28 0.9300
C28 C29 1.339(11)
C30 C31 1.489(14)
C31 C32 1.371(13)
C31 C36 1.382(11)
C32 H32 0.9300
C32 C33 1.349(13)
C33 H33 0.9300
C33 C34 1.408(11)
C34 C35 1.412(11)
C34 C37 1.454(12)
C35 C36 1.387(11)
C36 H36 0.9300
C37 C38 1.392(12)
C38 H38 0.9300
C38 C39 1.372(14)
C39 H39 0.9300
C39 C40 1.357(14)
C40 H40 0.9300
C40 C41 1.367(14)
C41 H41 0.9300
C42 H42 0.9300
C42 C43 1.347(13)
C43 H43 0.9300
C43 C44 1.341(14)
C44 H44 0.9300
C44 C45 1.369(13)
C45 H45 0.9300
C45 C46 1.419(12)
C46 C47 1.455(11)
C47 C48 1.389(11)
C47 C52 1.390(11)
C48 H48 0.9300
C48 C49 1.369(13)
C49 H49 0.9300
C49 C50 1.332(13)
C50 C51 1.400(11)
C50 C53 1.512(14)
C51 H51 0.9300
C51 C52 1.387(10)
C54 H54 0.9300
C54 C55 1.358(11)
C55 H55 0.9300
C55 C56 1.374(12)
C56 H56 0.9300
C56 C57 1.357(12)
C57 H57 0.9300
C57 C58 1.369(10)
